data_7214020
loop_
_publ_author_name
'Thu\'ery, Pierre'

_publ_section_title
;
 Metal--organic frameworks built from alkali metal ions (Li+--Cs+) and
 1,2,3,4-cyclobutanetetracarboxylic acid
;
_journal_issue 9
_journal_name_full CrystEngComm
_journal_page_first 1724
_journal_paper_doi 10.1039/c3ce41565a
_journal_volume 16
_journal_year 2014
_chemical_formula_sum 'C8 H16 Li4 O13'
_chemical_formula_weight 347.97
_space_group_IT_number 15
_symmetry_cell_setting monoclinic
_symmetry_space_group_name_Hall '-C 2yc'
_symmetry_space_group_name_H-M 'C 1 2/c 1'
_atom_sites_solution_hydrogens geom
_atom_sites_solution_primary direct
_atom_sites_solution_secondary difmap
_audit_creation_method SHELXL-97
_cell_angle_alpha 90.00
_cell_angle_beta 98.514(4)
_cell_angle_gamma 90.00
_cell_formula_units_Z 4
_cell_length_a 21.6635(16)
_cell_length_b 8.1817(4)
_cell_length_c 8.1299(6)
_cell_measurement_reflns_used 23295
_cell_measurement_temperature 150(2)
_cell_measurement_theta_max 25.68
_cell_measurement_theta_min 2.66
_cell_volume 1425.10(16)
_computing_cell_refinement 'HKL2000 (Otwinowski & Minor, 1997)'
_computing_data_collection 'COLLECT (Nonius, 1998)'
_computing_data_reduction 'HKL2000 (Otwinowski & Minor, 1997)'
_computing_molecular_graphics 'SHELXTL (Sheldrick, 2008)'
_computing_publication_material 'SHELXTL (Sheldrick, 2008); PLATON (Spek, 2003)'
_computing_structure_refinement 'SHELXL-97 (Sheldrick, 2008)'
_computing_structure_solution 'SHELXS-97 (Sheldrick, 2008)'
_diffrn_ambient_temperature 150(2)
_diffrn_measured_fraction_theta_full 0.999
_diffrn_measured_fraction_theta_max 0.999
_diffrn_measurement_device_type 'Nonius Kappa-CCD area-detector diffractometer'
_diffrn_measurement_method 'two \f and five \w scans with 2\% steps (441 frames)'
_diffrn_radiation_monochromator graphite
_diffrn_radiation_source 'fine-focus sealed tube'
_diffrn_radiation_type MoK\a
_diffrn_radiation_wavelength 0.71073
_diffrn_reflns_av_R_equivalents 0.0271
_diffrn_reflns_av_unetI/netI 0.0291
_diffrn_reflns_limit_h_max 26
_diffrn_reflns_limit_h_min -25
_diffrn_reflns_limit_k_max 9
_diffrn_reflns_limit_k_min -9
_diffrn_reflns_limit_l_max 9
_diffrn_reflns_limit_l_min -9
_diffrn_reflns_number 23295
_diffrn_reflns_theta_full 25.68
_diffrn_reflns_theta_max 25.68
_diffrn_reflns_theta_min 2.66
_diffrn_standards_decay_% 0
_diffrn_standards_interval_time 0
_diffrn_standards_number 0
_exptl_absorpt_coefficient_mu 0.150
_exptl_absorpt_correction_type none
_exptl_crystal_colour colourless
_exptl_crystal_density_diffrn 1.622
_exptl_crystal_density_method 'not measured'
_exptl_crystal_description irregular
_exptl_crystal_F_000 720
_exptl_crystal_size_max 0.23
_exptl_crystal_size_mid 0.20
_exptl_crystal_size_min 0.17
_refine_diff_density_max 0.245
_refine_diff_density_min -0.271
_refine_diff_density_rms 0.058
_refine_ls_extinction_method none
_refine_ls_goodness_of_fit_ref 1.079
_refine_ls_hydrogen_treatment constr
_refine_ls_matrix_type full
_refine_ls_number_parameters 114
_refine_ls_number_reflns 1348
_refine_ls_number_restraints 0
_refine_ls_restrained_S_all 1.079
_refine_ls_R_factor_all 0.0391
_refine_ls_R_factor_gt 0.0327
_refine_ls_shift/su_max 0.001
_refine_ls_shift/su_mean 0.000
_refine_ls_structure_factor_coef Fsqd
_refine_ls_weighting_details 'calc w=1/[\s^2^(Fo^2^)+(0.0494P)^2^+1.0728P] where P=(Fo^2^+2Fc^2^)/3'
_refine_ls_weighting_scheme calc
_refine_ls_wR_factor_gt 0.0919
_refine_ls_wR_factor_ref 0.0950
_reflns_number_gt 1203
_reflns_number_total 1348
_reflns_threshold_expression >2sigma(I)
_cod_data_source_file c3ce41565a.txt
_cod_data_source_block 2
_cod_original_sg_symbol_H-M 'C 2/c'
_cod_database_code 7214020

loop_
_symmetry_equiv_pos_as_xyz
'x, y, z'
'-x, y, -z+1/2'
'x+1/2, y+1/2, z'
'-x+1/2, y+1/2, -z+1/2'
'-x, -y, -z'
'x, -y, z-1/2'
'-x+1/2, -y+1/2, -z'
'x+1/2, -y+1/2, z-1/2'

loop_
_atom_site_label
_atom_site_type_symbol
_atom_site_fract_x
_atom_site_fract_y
_atom_site_fract_z
_atom_site_U_iso_or_equiv
_atom_site_adp_type
_atom_site_occupancy
_atom_site_symmetry_multiplicity
_atom_site_calc_flag
_atom_site_refinement_flags
Li1 Li 0.80108(12) 0.6644(3) 0.9447(3) 0.0237(6) Uani 1 1 d .
Li2 Li 0.91913(13) 0.8181(3) 1.0892(3) 0.0266(6) Uani 1 1 d .
O1 O 0.86393(5) 0.80760(13) 0.87531(13) 0.0219(3) Uani 1 1 d .
O2 O 0.90841(5) 1.00731(14) 0.74843(13) 0.0259(3) Uani 1 1 d .
O3 O 0.72265(5) 0.77289(13) 0.84112(12) 0.0224(3) Uani 1 1 d .
O4 O 0.68797(5) 0.95141(13) 0.64312(12) 0.0212(3) Uani 1 1 d .
O5 O 0.91694(5) 0.60635(14) 1.21679(14) 0.0295(3) Uani 1 1 d .
H5A H 0.8801 0.5739 1.2546 0.035 Uiso 1 1 d R
H5B H 0.9395 0.5146 1.2142 0.035 Uiso 1 1 d R
O6 O 1.00764(5) 0.81042(15) 1.05438(14) 0.0277(3) Uani 1 1 d .
H6A H 1.0296 0.7223 1.1166 0.033 Uiso 1 1 d R
H6B H 1.0316 0.9004 1.0892 0.033 Uiso 1 1 d R
O7 O 1.0000 0.3455(2) 1.2500 0.0290(4) Uani 1 2 d S
H7 H 1.0000 0.2798 1.1539 0.035 Uiso 1 1 d R
C1 C 0.86821(7) 0.89680(18) 0.75030(18) 0.0201(3) Uani 1 1 d .
C2 C 0.82374(7) 0.87409(19) 0.58837(17) 0.0216(3) Uani 1 1 d .
H2A H 0.8478 0.8327 0.5057 0.026 Uiso 1 1 calc R
H2B H 0.8083 0.9811 0.5511 0.026 Uiso 1 1 calc R
C3 C 0.76738(7) 0.76169(19) 0.58942(17) 0.0190(3) Uani 1 1 d .
H3 H 0.7819 0.6550 0.6344 0.023 Uiso 1 1 calc R
C4 C 0.72280(7) 0.83446(18) 0.69901(18) 0.0186(3) Uani 1 1 d .

loop_
_atom_site_aniso_label
_atom_site_aniso_U_11
_atom_site_aniso_U_22
_atom_site_aniso_U_33
_atom_site_aniso_U_23
_atom_site_aniso_U_13
_atom_site_aniso_U_12
Li1 0.0263(13) 0.0240(13) 0.0212(13) 0.0001(10) 0.0051(10) 0.0002(10)
Li2 0.0257(14) 0.0285(15) 0.0248(13) -0.0016(10) 0.0012(10) 0.0010(11)
O1 0.0220(6) 0.0235(6) 0.0201(5) 0.0007(4) 0.0030(4) -0.0019(4)
O2 0.0249(6) 0.0270(6) 0.0248(6) 0.0031(4) -0.0001(4) -0.0074(5)
O3 0.0238(6) 0.0269(6) 0.0169(5) 0.0014(4) 0.0038(4) 0.0023(4)
O4 0.0220(5) 0.0200(6) 0.0221(5) 0.0012(4) 0.0044(4) 0.0013(4)
O5 0.0257(6) 0.0263(6) 0.0387(7) 0.0017(5) 0.0115(5) 0.0017(5)
O6 0.0254(6) 0.0309(7) 0.0261(6) -0.0020(5) 0.0018(5) -0.0031(5)
O7 0.0327(9) 0.0281(9) 0.0269(8) 0.000 0.0072(7) 0.000
C1 0.0186(7) 0.0218(8) 0.0199(7) -0.0020(6) 0.0027(6) 0.0008(6)
C2 0.0208(7) 0.0253(8) 0.0187(7) -0.0002(6) 0.0035(6) -0.0017(6)
C3 0.0192(7) 0.0211(8) 0.0163(7) -0.0010(6) 0.0013(6) 0.0006(6)
C4 0.0170(7) 0.0197(7) 0.0185(7) -0.0030(6) 0.0010(5) -0.0033(6)

loop_
_atom_type_symbol
_atom_type_description
_atom_type_scat_dispersion_real
_atom_type_scat_dispersion_imag
_atom_type_scat_source
C C 0.0033 0.0016 'International Tables Vol C Tables 4.2.6.8 and 6.1.1.4'
H H 0.0000 0.0000 'International Tables Vol C Tables 4.2.6.8 and 6.1.1.4'
Li Li -0.0003 0.0001 'International Tables Vol C Tables 4.2.6.8 and 6.1.1.4'
O O 0.0106 0.0060 'International Tables Vol C Tables 4.2.6.8 and 6.1.1.4'

loop_
_geom_angle_atom_site_label_1
_geom_angle_atom_site_label_2
_geom_angle_atom_site_label_3
_geom_angle
_geom_angle_site_symmetry_1
_geom_angle_site_symmetry_3
O4 Li1 O1 108.08(13) 4_646 .
O4 Li1 O3 129.46(14) 4_646 7_667
O1 Li1 O3 112.85(14) . 7_667
O4 Li1 O3 113.21(14) 4_646 .
O1 Li1 O3 101.49(12) . .
O3 Li1 O3 86.51(11) 7_667 .
O1 Li2 O2 120.02(14) . 6_576
O1 Li2 O6 110.35(14) . .
O2 Li2 O6 109.19(14) 6_576 .
O1 Li2 O5 111.07(14) . .
O2 Li2 O5 105.72(13) 6_576 .
O6 Li2 O5 98.21(13) . .
C1 O1 Li1 135.97(12) . .
C1 O1 Li2 125.40(13) . .
Li1 O1 Li2 97.50(12) . .
C1 O2 Li2 132.90(12) . 6_575
C4 O3 Li1 138.39(13) . 7_667
C4 O3 Li1 116.62(12) . .
Li1 O3 Li1 93.49(11) 7_667 .
C4 O4 Li1 136.53(13) . 4_656
Li2 O5 H5A 119.8 . .
Li2 O5 H5B 130.6 . .
H5A O5 H5B 105.3 . .
Li2 O6 H6A 111.2 . .
Li2 O6 H6B 116.4 . .
H6A O6 H6B 102.9 . .
O2 C1 O1 123.90(13) . .
O2 C1 C2 115.34(13) . .
O1 C1 C2 120.76(13) . .
C1 C2 C3 118.15(12) . .
C1 C2 H2A 107.8 . .
C3 C2 H2A 107.8 . .
C1 C2 H2B 107.8 . .
C3 C2 H2B 107.8 . .
H2A C2 H2B 107.1 . .
C4 C3 C2 110.05(12) . .
C4 C3 C3 109.53(14) . 7_666
C2 C3 C3 110.31(14) . 7_666
C4 C3 H3 109.0 . .
C2 C3 H3 109.0 . .
C3 C3 H3 109.0 7_666 .
O3 C4 O4 123.42(13) . .
O3 C4 C3 117.78(13) . .
O4 C4 C3 118.80(13) . .

loop_
_geom_bond_atom_site_label_1
_geom_bond_atom_site_label_2
_geom_bond_distance
_geom_bond_site_symmetry_2
Li1 O4 1.911(3) 4_646
Li1 O1 1.942(3) .
Li1 O3 1.956(3) 7_667
Li1 O3 1.990(3) .
Li2 O1 1.961(3) .
Li2 O2 1.964(3) 6_576
Li2 O6 1.980(3) .
Li2 O5 2.023(3) .
O1 C1 1.2657(18) .
O2 C1 1.2570(18) .
O2 Li2 1.964(3) 6_575
O3 C4 1.2609(18) .
O3 Li1 1.956(3) 7_667
O4 C4 1.2609(19) .
O4 Li1 1.911(3) 4_656
O5 H5A 0.9357 .
O5 H5B 0.8970 .
O6 H6A 0.9652 .
O6 H6B 0.9215 .
O7 H7 0.9485 .
C1 C2 1.523(2) .
C2 C3 1.529(2) .
C2 H2A 0.9700 .
C2 H2B 0.9700 .
C3 C4 1.528(2) .
C3 C3 1.547(3) 7_666
C3 H3 0.9800 .

loop_
_geom_hbond_atom_site_label_D
_geom_hbond_atom_site_label_H
_geom_hbond_atom_site_label_A
_geom_hbond_distance_DH
_geom_hbond_distance_HA
_geom_hbond_distance_DA
_geom_hbond_angle_DHA
_geom_hbond_site_symmetry_A
O5 H5A O4 0.94 1.81 2.7298(15) 167.7 7_667
O5 H5B O7 0.90 1.90 2.7785(17) 166.3 .
O6 H6B O2 0.92 1.87 2.6903(15) 147.3 5_777
O6 H6A O5 0.97 1.90 2.8317(17) 161.5 2_757
O7 H7 O6 0.95 1.83 2.7673(13) 168.2 5_767
